data_7232379
loop_
_publ_author_name
'Tiihonen, Antti'
'Lahtinen, Manu'

_publ_section_title
;
 In-depth structural analysis of lanthanoid coordination networks based on
 a flexible tripodal zwitterionic isonicotinate ligand
;
_journal_issue 14
_journal_name_full CrystEngComm
_journal_page_first 2286
_journal_paper_doi 10.1039/C8CE01015C
_journal_volume 21
_journal_year 2019
_chemical_formula_moiety 'C30.57 H28.7 F1.72 N3 Nd O8.57 S0.57, 2(Br), 0.43(C1 F3 O3 S1), 1.15(H2 O)'
_chemical_formula_sum 'C31 H31 Br2 F3 N3 Nd O11 S'
_chemical_formula_weight 1014.71
_space_group_crystal_system triclinic
_space_group_IT_number 2
_space_group_name_Hall '-P 1'
_space_group_name_H-M_alt 'P -1'
_symmetry_space_group_name_Hall '-P 1'
_symmetry_space_group_name_H-M 'P -1'
_atom_sites_solution_hydrogens mixed
_atom_sites_solution_primary iterative
_audit_creation_date 2018-05-09
_audit_creation_method
;
Olex2 1.2
(compiled 2018.04.26 svn.r3504 for OlexSys, GUI svn.r5492)
;
_audit_update_record
;
2018-05-09 deposited with the CCDC.    2019-02-18 downloaded from the CCDC.
;
_cell_angle_alpha 105.103(2)
_cell_angle_beta 98.057(2)
_cell_angle_gamma 99.489(2)
_cell_formula_units_Z 2
_cell_length_a 9.4141(3)
_cell_length_b 12.0776(3)
_cell_length_c 18.7454(5)
_cell_measurement_reflns_used 8785
_cell_measurement_temperature 120.01(10)
_cell_measurement_theta_max 76.1580
_cell_measurement_theta_min 3.8660
_cell_volume 1991.70(10)
_computing_cell_refinement 'CrysAlisPro 1.171.39.43c (Rigaku OD, 2018)'
_computing_data_collection 'CrysAlisPro 1.171.39.43c (Rigaku OD, 2018)'
_computing_data_reduction 'CrysAlisPro 1.171.39.43c (Rigaku OD, 2018)'
_computing_molecular_graphics 'Olex2 (Dolomanov et al., 2009)'
_computing_publication_material 'Olex2 (Dolomanov et al., 2009)'
_computing_structure_refinement 'ShelXL (Sheldrick, 2015)'
_computing_structure_solution
;
Superflip (Palatinus & Chapuis, 2007;Palatinus & van der Lee, 2008;
Palatinus et al., 2012)
;
_diffrn_ambient_environment N~2~
_diffrn_ambient_temperature 120.01(10)
_diffrn_detector 'CCD plate'
_diffrn_detector_area_resol_mean 5.1977
_diffrn_detector_type Atlas
_diffrn_measured_fraction_theta_full 0.997
_diffrn_measured_fraction_theta_max 0.996
_diffrn_measurement_details
;
List of Runs (angles in degrees, time in seconds):

  # Type    Start    End  Width  t~exp~   \w     \q     \k     \f   Frames
#--------------------------------------------------------------------------
  1  \w   -116.00 -17.00   1.00    2.00    --  -41.65 -37.00  90.00   99
  2  \w   -114.00 -15.00   1.00    2.00    --  -41.65 -57.00-150.00   99
  3  \w    -62.00  23.00   1.00    2.00    --  -41.65  57.00   0.00   85
  4  \w      1.00  83.00   1.00    2.00    --   41.65 -99.00  90.00   82
  5  \w     41.00 141.00   1.00    8.00    --  112.00 -61.00-150.00  100
  6  \w     58.00 116.00   1.00    8.00    --  112.00-111.00 150.00   58
  7  \w     35.00  61.00   1.00    8.00    --  112.00 -94.00 -30.00   26
  8  \w     39.00  90.00   1.00    8.00    --  112.00 -45.00 150.00   51
  9  \w     43.00 129.00   1.00    8.00    --  112.00 -45.00   0.00   86
 10  \w     30.00 106.00   1.00    8.00    --  112.00 -94.00  30.00   76
 11  \w     91.00 176.00   1.00    8.00    --  112.00  30.00 -60.00   85
 12  \w     70.00 101.00   1.00    8.00    --  112.00 -94.00 -30.00   31
 13  \w     30.00  96.00   1.00    8.00    --  112.00 -94.00-180.00   66
 14  \w    114.00 141.00   1.00    8.00    --  112.00 111.00 -60.00   27
 15  \w     77.00 114.00   1.00    8.00    --  112.00-111.00 -90.00   37
 16  \w     60.00 178.00   1.00    8.00    --  112.00  15.00  60.00  118
;
_diffrn_measurement_device 'four-circle diffractometer'
_diffrn_measurement_device_type 'SuperNova, Dual, Cu at home/near, Atlas'
_diffrn_measurement_method '\w scans'
_diffrn_orient_matrix_type 'CrysAlisPro convention (1999,Acta A55,543-557)'
_diffrn_orient_matrix_UB_11 0.1497051000
_diffrn_orient_matrix_UB_12 0.0250949000
_diffrn_orient_matrix_UB_13 -0.0234399000
_diffrn_orient_matrix_UB_21 -0.0751209000
_diffrn_orient_matrix_UB_22 0.0258400000
_diffrn_orient_matrix_UB_23 -0.0705738000
_diffrn_orient_matrix_UB_31 0.0230132000
_diffrn_orient_matrix_UB_32 0.1302635000
_diffrn_orient_matrix_UB_33 0.0446568000
_diffrn_radiation_monochromator mirror
_diffrn_radiation_probe x-ray
_diffrn_radiation_type CuK\a
_diffrn_radiation_wavelength 1.54184
_diffrn_reflns_av_R_equivalents 0.0255
_diffrn_reflns_av_unetI/netI 0.0382
_diffrn_reflns_Laue_measured_fraction_full 0.997
_diffrn_reflns_Laue_measured_fraction_max 0.996
_diffrn_reflns_limit_h_max 10
_diffrn_reflns_limit_h_min -11
_diffrn_reflns_limit_k_max 14
_diffrn_reflns_limit_k_min -10
_diffrn_reflns_limit_l_max 22
_diffrn_reflns_limit_l_min -21
_diffrn_reflns_number 12783
_diffrn_reflns_point_group_measured_fraction_full 0.997
_diffrn_reflns_point_group_measured_fraction_max 0.996
_diffrn_reflns_theta_full 67.684
_diffrn_reflns_theta_max 67.989
_diffrn_reflns_theta_min 3.878
_diffrn_source 'micro-focus sealed X-ray tube'
_diffrn_source_type 'SuperNova (Cu) X-ray Source'
_exptl_absorpt_coefficient_mu 13.409
_exptl_absorpt_correction_T_max 0.793
_exptl_absorpt_correction_T_min 0.456
_exptl_absorpt_correction_type gaussian
_exptl_absorpt_process_details
;
CrysAlisPro 1.171.39.43c (Rigaku Oxford Diffraction, 2018)
Numerical absorption correction based on gaussian integration over
            a multifaceted crystal model
Empirical absorption correction using spherical harmonics,
 implemented in SCALE3 ABSPACK scaling algorithm.
;
_exptl_crystal_colour 'clear colourless'
_exptl_crystal_colour_lustre clear
_exptl_crystal_colour_primary colourless
_exptl_crystal_density_diffrn 1.692
_exptl_crystal_description prism
_exptl_crystal_F_000 998
_exptl_crystal_size_max 0.138
_exptl_crystal_size_mid 0.08
_exptl_crystal_size_min 0.037
_refine_diff_density_max 1.608
_refine_diff_density_min -1.108
_refine_diff_density_rms 0.095
_refine_ls_extinction_method none
_refine_ls_goodness_of_fit_ref 1.050
_refine_ls_hydrogen_treatment constr
_refine_ls_matrix_type full
_refine_ls_number_parameters 562
_refine_ls_number_reflns 7241
_refine_ls_number_restraints 8
_refine_ls_restrained_S_all 1.053
_refine_ls_R_factor_all 0.0378
_refine_ls_R_factor_gt 0.0367
_refine_ls_shift/su_max 0.002
_refine_ls_shift/su_mean 0.000
_refine_ls_structure_factor_coef Fsqd
_refine_ls_weighting_details 'w=1/[\s^2^(Fo^2^)+(0.0477P)^2^+3.4615P] where P=(Fo^2^+2Fc^2^)/3'
_refine_ls_weighting_scheme calc
_refine_ls_wR_factor_gt 0.0944
_refine_ls_wR_factor_ref 0.0952
_reflns_Friedel_coverage 0.000
_reflns_number_gt 7009
_reflns_number_total 7241
_reflns_threshold_expression 'I > 2\s(I)'
_cod_data_source_file c8ce01015c2.cif
_cod_data_source_block jj003_br_nd_otf_h2o_acet_evac_ii_red2
_cod_depositor_comments 'Adding full bibliography for 7232365--7232385.cif.'
_cod_original_cell_volume 1991.69(9)
_cod_database_code 7232379
_shelx_shelxl_version_number 2017/1
_chemical_oxdiff_formula 'C33 H30 N3 O12 S1 F3 Nd1'
_shelx_space_group_comment
;
The symmetry employed for this shelxl refinement is uniquely defined
by the following loop, which should always be used as a source of
symmetry information in preference to the above space-group names.
They are only intended as comments.
;
_shelx_estimated_absorpt_t_max 0.637
_shelx_estimated_absorpt_t_min 0.259
_reflns_odcompleteness_completeness 99.56
_reflns_odcompleteness_iscentric 1
_reflns_odcompleteness_theta 69.95
_olex2_refinement_description
;
1. Fixed Uiso
 At 1.2 times of:
  All C(H) groups, All C(H,H) groups
 At 1.5 times of:
  All C(H,H,H) groups, All O(H,H) groups
2. Shared sites
{O1WB, O51A}
{O2WB, O50A}
3. Restrained distances
 H4WA-Br2B
 2.55 with sigma of 0.04
 H4WB-Br1B
 2.55 with sigma of 0.04
4. Uiso/Uaniso restraints and constraints
Uanis(O41A) \\sim Ueq: with sigma of 0.01 and sigma for terminal atoms of 0.02
Uanis(O1WB) = Uanis(O51A)
Uanis(O2WB) = Uanis(O50A)
5. Others
 Sof(S40A)=Sof(F45A)=Sof(F47A)=Sof(F46A)=Sof(C44A)=Sof(Br1B)=Sof(O42A)=
 Sof(O41A)=Sof(H1WA)=Sof(H1WB)=Sof(O2WB)=Sof(H2WA)=Sof(H2WB)=Sof(O43A)=
 Sof(O1WB)=1-FVAR(1)
 Sof(Br2B)=Sof(S48A)=Sof(O49A)=Sof(F54A)=Sof(F53A)=Sof(F55A)=Sof(C52A)=
 Sof(O3WA)=Sof(H3WA)=Sof(H3WB)=Sof(O51A)=Sof(O4WB)=Sof(H4WA)=Sof(H4WB)=
 Sof(O50A)=FVAR(1)
6.a Free rotating group:
 O3WA(H3WA,H3WB), O4WB(H4WA,H4WB)
6.b Rotating group:
 O51A(H1WA,H1WB), O2WB(H2WA,H2WB)
6.c Secondary CH2 refined with riding coordinates:
 C20(H20A,H20B), C30(H30A,H30B), C10(H10A,H10B)
6.d Aromatic/amide H refined with riding coordinates:
 C26(H26), C35(H35), C32(H32), C33(H33), C22(H22), C25(H25), C23(H23),
 C36(H36), C13(H13), C16(H16), C12(H12), C15(H15)
6.e Idealised Me refined as rotating group:
 C7(H7A,H7B,H7C), C9(H9A,H9B,H9C), C8(H8A,H8B,H8C)
;
_olex2_submission_special_instructions 'No special instructions were received'
_oxdiff_exptl_absorpt_empirical_details
;
Empirical correction (ABSPACK) includes:
- Absorption correction using spherical harmonics
- Frame scaling
;
_oxdiff_exptl_absorpt_empirical_full_max 3.216
_oxdiff_exptl_absorpt_empirical_full_min 0.806

loop_
_space_group_symop_operation_xyz
'x, y, z'
'-x, -y, -z'

loop_
_atom_site_label
_atom_site_type_symbol
_atom_site_fract_x
_atom_site_fract_y
_atom_site_fract_z
_atom_site_U_iso_or_equiv
_atom_site_adp_type
_atom_site_occupancy
_atom_site_site_symmetry_order
_atom_site_calc_flag
_atom_site_refinement_flags_posn
_atom_site_refinement_flags_adp
_atom_site_refinement_flags_occupancy
_atom_site_disorder_assembly
_atom_site_disorder_group
Nd1 Nd 0.23859(2) 0.51295(2) 0.50295(2) 0.02854(9) Uani 1 1 d . . . . .
Br3 Br 0.08760(5) 0.65925(4) 0.89392(3) 0.03173(12) Uani 1 1 d . . . . .
Br2B Br 0.50386(9) 1.32536(7) 0.83888(5) 0.0368(3) Uani 0.5743(17) 1 d D . P A 2
O18 O 0.1294(3) 0.4081(3) 0.58409(17) 0.0347(7) Uani 1 1 d . . . . .
N21 N 0.0459(4) -0.1060(3) 0.82843(18) 0.0213(6) Uani 1 1 d . . . . .
C6 C 0.2124(5) 0.3252(3) 0.9713(2) 0.0223(8) Uani 1 1 d . . . . .
C1 C 0.0747(4) 0.2777(3) 0.9251(2) 0.0215(7) Uani 1 1 d . . . . .
C5 C 0.2908(4) 0.2509(3) 0.99817(19) 0.0211(8) Uani 1 1 d . . . . .
N31 N 0.4385(4) 0.3485(3) 1.12973(17) 0.0192(6) Uani 1 1 d . . . . .
C4 C 0.2341(4) 0.1296(3) 0.9792(2) 0.0204(7) Uani 1 1 d . . . . .
C3 C 0.0970(4) 0.0836(3) 0.9310(2) 0.0204(7) Uani 1 1 d . . . . .
N11 N -0.0133(4) 0.3474(3) 0.81609(19) 0.0256(7) Uani 1 1 d . . . . .
C26 C -0.0735(5) -0.1699(4) 0.7784(2) 0.0274(8) Uani 1 1 d . . . . .
H26 H -0.167776 -0.167758 0.790663 0.033 Uiso 1 1 calc R . . . .
C2 C 0.0172(4) 0.1570(3) 0.9039(2) 0.0211(7) Uani 1 1 d . . . . .
C14 C -0.0028(5) 0.3574(4) 0.6727(2) 0.0280(9) Uani 1 1 d . . . . .
C35 C 0.5692(5) 0.4142(4) 1.2553(2) 0.0288(9) Uani 1 1 d . . . . .
H35 H 0.658641 0.429740 1.290190 0.035 Uiso 1 1 calc R . . . .
C24 C 0.0769(5) -0.2426(4) 0.6933(2) 0.0245(8) Uani 1 1 d . . . . .
C32 C 0.3138(4) 0.3687(3) 1.1528(2) 0.0211(7) Uani 1 1 d . . . . .
H32 H 0.225786 0.353036 1.116863 0.025 Uiso 1 1 calc R . . . .
C20 C 0.0310(5) -0.0473(3) 0.9068(2) 0.0240(8) Uani 1 1 d . . . . .
H20A H 0.080519 -0.084085 0.941865 0.029 Uiso 1 1 calc R . . . .
H20B H -0.074303 -0.059386 0.909988 0.029 Uiso 1 1 calc R . . . .
C33 C 0.3130(4) 0.4118(3) 1.2283(2) 0.0214(7) Uani 1 1 d . . . . .
H33 H 0.224758 0.426530 1.244335 0.026 Uiso 1 1 calc R . . . .
C22 C 0.1799(5) -0.1037(4) 0.8122(2) 0.0265(8) Uani 1 1 d . . . . .
H22 H 0.262888 -0.054695 0.847896 0.032 Uiso 1 1 calc R . . . .
C25 C -0.0615(5) -0.2390(4) 0.7092(2) 0.0286(9) Uani 1 1 d . . . . .
H25 H -0.146637 -0.283227 0.673135 0.034 Uiso 1 1 calc R . . . .
C23 C 0.1989(5) -0.1718(4) 0.7443(2) 0.0284(9) Uani 1 1 d . . . . .
H23 H 0.294200 -0.170039 0.732723 0.034 Uiso 1 1 calc R . . . .
C36 C 0.5659(4) 0.3723(3) 1.1797(2) 0.0232(8) Uani 1 1 d . . . . .
H36 H 0.653568 0.359953 1.162186 0.028 Uiso 1 1 calc R . . . .
C7 C 0.2780(6) 0.4549(4) 0.9915(3) 0.0403(11) Uani 1 1 d . . . . .
H7A H 0.273035 0.479648 0.945583 0.060 Uiso 1 1 calc GR . . . .
H7B H 0.380719 0.470233 1.016811 0.060 Uiso 1 1 calc GR . . . .
H7C H 0.222875 0.498970 1.025268 0.060 Uiso 1 1 calc GR . . . .
C13 C -0.1337(5) 0.3541(4) 0.6985(3) 0.0334(10) Uani 1 1 d . . . . .
H13 H -0.221089 0.354348 0.666397 0.040 Uiso 1 1 calc R . . . .
C30 C 0.4421(4) 0.3018(4) 1.0473(2) 0.0259(8) Uani 1 1 d . . . . .
H30A H 0.500767 0.240265 1.040832 0.031 Uiso 1 1 calc R . . . .
H30B H 0.491808 0.366175 1.030087 0.031 Uiso 1 1 calc R . . . .
C10 C -0.0148(5) 0.3559(4) 0.8972(2) 0.0272(8) Uani 1 1 d . . . . .
H10A H -0.117328 0.333706 0.903404 0.033 Uiso 1 1 calc R . . . .
H10B H 0.024791 0.438192 0.928152 0.033 Uiso 1 1 calc R . . . .
C16 C 0.1142(5) 0.3455(4) 0.7907(2) 0.0287(9) Uani 1 1 d . . . . .
H16 H 0.198949 0.340333 0.822758 0.034 Uiso 1 1 calc R . . . .
C17 C 0.0044(5) 0.3767(4) 0.5955(2) 0.0309(9) Uani 1 1 d . . . . .
C9 C 0.3235(5) 0.0533(4) 1.0101(2) 0.0328(9) Uani 1 1 d . . . . .
H9A H 0.410456 0.049828 0.987056 0.049 Uiso 1 1 calc GR . . . .
H9B H 0.263728 -0.025977 0.998515 0.049 Uiso 1 1 calc GR . . . .
H9C H 0.354084 0.086718 1.064813 0.049 Uiso 1 1 calc GR . . . .
C34 C 0.4412(4) 0.4338(4) 1.2808(2) 0.0257(8) Uani 1 1 d . . . . .
C8 C -0.1285(5) 0.1076(4) 0.8510(3) 0.0373(11) Uani 1 1 d . . . . .
H8A H -0.190722 0.165553 0.858918 0.056 Uiso 1 1 calc GR . . . .
H8B H -0.176368 0.036089 0.860774 0.056 Uiso 1 1 calc GR . . . .
H8C H -0.113256 0.089054 0.798918 0.056 Uiso 1 1 calc GR . . . .
C12 C -0.1363(5) 0.3504(4) 0.7714(3) 0.0311(9) Uani 1 1 d . . . . .
H12 H -0.225262 0.349985 0.789882 0.037 Uiso 1 1 calc R . . . .
C15 C 0.1223(5) 0.3511(4) 0.7188(2) 0.0298(9) Uani 1 1 d . . . . .
H15 H 0.212060 0.350681 0.701179 0.036 Uiso 1 1 calc R . . . .
O38 O 0.3163(4) 0.4864(4) 1.38113(16) 0.0414(9) Uani 1 1 d . . . . .
O28 O 0.2244(3) -0.3332(3) 0.61388(16) 0.0354(7) Uani 1 1 d . . . . .
C27 C 0.0956(5) -0.3287(4) 0.6225(2) 0.0275(9) Uani 1 1 d . . . . .
O39 O 0.5537(4) 0.4872(4) 1.40923(17) 0.0517(11) Uani 1 1 d . . . . .
C37 C 0.4374(5) 0.4731(5) 1.3642(2) 0.0361(11) Uani 1 1 d . . . . .
O29 O -0.0176(3) -0.3939(3) 0.57794(15) 0.0327(7) Uani 1 1 d . . . . .
O19 O -0.1168(3) 0.3617(3) 0.55311(17) 0.0352(7) Uani 1 1 d . . . . .
S48A S 0.4178(2) 0.26255(16) 0.44108(10) 0.0292(4) Uani 0.5743(17) 1 d . . P A 1
O49A O 0.4084(7) 0.2239(6) 0.3619(3) 0.0479(16) Uani 0.5743(17) 1 d . . P A 1
F54A F 0.3831(11) 0.1501(8) 0.5393(4) 0.089(3) Uani 0.5743(17) 1 d . . P A 1
F53A F 0.4773(12) 0.0642(8) 0.4487(6) 0.105(3) Uani 0.5743(17) 1 d . . P A 1
F55A F 0.2410(11) 0.0668(7) 0.4300(6) 0.103(3) Uani 0.5743(17) 1 d . . P A 1
C52A C 0.3772(15) 0.1295(10) 0.4675(7) 0.064(3) Uani 0.5743(17) 1 d . . P A 1
S40A S 0.5131(3) -0.1972(3) 0.17126(15) 0.0372(6) Uani 0.4257(17) 1 d . . P A 1
F45A F 0.3969(10) -0.1190(8) 0.2902(5) 0.067(3) Uani 0.4257(17) 1 d . . P A 1
F47A F 0.5182(13) -0.2476(11) 0.2982(5) 0.082(3) Uani 0.4257(17) 1 d . . P A 1
F46A F 0.6239(13) -0.0692(13) 0.3116(5) 0.103(4) Uani 0.4257(17) 1 d . . P A 1
C44A C 0.5139(17) -0.1488(16) 0.2747(7) 0.065(5) Uani 0.4257(17) 1 d . . P A 1
Br1B Br 0.58789(18) 0.87044(16) 0.70357(12) 0.0733(6) Uani 0.4257(17) 1 d D . P A 2
O3WA O 0.4147(6) 0.1334(5) 0.2062(3) 0.0344(12) Uani 0.5743(17) 1 d . . P A 1
H3WA H 0.445691 0.068333 0.193192 0.052 Uiso 0.5743(17) 1 d G . P A 1
H3WB H 0.431381 0.153708 0.255160 0.052 Uiso 0.5743(17) 1 d G . P A 1
O42A O 0.3797(11) -0.2875(7) 0.1415(5) 0.045(2) Uani 0.4257(17) 1 d . . P A 1
O41A O 0.6480(13) -0.2311(14) 0.1668(7) 0.088(4) Uani 0.4257(17) 1 d . U P A 1
O51A O 0.2939(4) 0.3125(4) 0.4641(2) 0.0482(9) Uani 0.5743(17) 1 d . . P A 1
H1WA H 0.210962 0.256761 0.462457 0.072 Uiso 0.4257(17) 1 d GR . P A 2
H1WB H 0.365961 0.292166 0.495530 0.072 Uiso 0.4257(17) 1 d GR . P A 2
O2WB O 0.4318(4) 0.6939(5) 0.5179(2) 0.0604(12) Uani 0.4257(17) 1 d . . P A 2
H2WA H 0.404072 0.746260 0.483692 0.091 Uiso 0.4257(17) 1 d GR . P A 2
H2WB H 0.448013 0.757629 0.569492 0.091 Uiso 0.4257(17) 1 d GR . P A 2
O4WB O 0.4907(16) 1.0529(11) 0.8584(8) 0.052(3) Uani 0.5743(17) 1 d . . P A 2
H4WA H 0.466495 1.115201 0.849347 0.078 Uiso 0.5743(17) 1 d DG . P A 2
H4WB H 0.510688 1.014128 0.816207 0.078 Uiso 0.5743(17) 1 d DG . P A 2
O43A O 0.502(2) -0.0918(14) 0.1518(10) 0.048(4) Uani 0.4257(17) 1 d . . P A 1
O50A O 0.4318(4) 0.6939(5) 0.5179(2) 0.0604(12) Uani 0.5743(17) 1 d . . P A 1
O1WB O 0.2939(4) 0.3125(4) 0.4641(2) 0.0482(9) Uani 0.4257(17) 1 d . . P A 2

loop_
_atom_site_aniso_label
_atom_site_aniso_U_11
_atom_site_aniso_U_22
_atom_site_aniso_U_33
_atom_site_aniso_U_23
_atom_site_aniso_U_13
_atom_site_aniso_U_12
Nd1 0.01843(12) 0.05753(17) 0.00718(11) 0.00229(9) 0.00022(7) 0.01455(10)
Br3 0.0307(2) 0.0292(2) 0.0469(3) 0.02184(19) 0.01541(19) 0.01435(17)
Br2B 0.0266(4) 0.0384(4) 0.0428(5) 0.0074(3) 0.0073(3) 0.0061(3)
O18 0.0246(15) 0.066(2) 0.0200(14) 0.0158(14) 0.0066(12) 0.0207(14)
N21 0.0281(17) 0.0186(14) 0.0202(16) 0.0073(12) 0.0079(13) 0.0079(12)
C6 0.035(2) 0.0191(17) 0.0119(16) 0.0032(14) 0.0070(15) 0.0023(15)
C1 0.030(2) 0.0206(17) 0.0166(17) 0.0081(14) 0.0051(15) 0.0070(15)
C5 0.0230(19) 0.0290(19) 0.0077(15) 0.0011(14) 0.0025(14) 0.0029(15)
N31 0.0216(16) 0.0231(15) 0.0107(14) 0.0032(12) 0.0023(12) 0.0027(12)
C4 0.0258(19) 0.0256(18) 0.0126(16) 0.0062(14) 0.0061(14) 0.0101(15)
C3 0.0267(19) 0.0211(18) 0.0154(17) 0.0066(14) 0.0064(15) 0.0064(15)
N11 0.0346(19) 0.0243(16) 0.0222(17) 0.0109(13) 0.0060(14) 0.0111(14)
C26 0.024(2) 0.0276(19) 0.029(2) 0.0039(16) 0.0083(17) 0.0047(16)
C2 0.0209(18) 0.0225(18) 0.0190(18) 0.0049(14) 0.0023(15) 0.0055(14)
C14 0.032(2) 0.033(2) 0.0194(19) 0.0061(16) 0.0026(17) 0.0118(17)
C35 0.0202(19) 0.048(2) 0.0150(18) 0.0054(17) -0.0011(15) 0.0098(17)
C24 0.027(2) 0.0304(19) 0.0174(18) 0.0080(16) 0.0034(15) 0.0072(16)
C32 0.0200(18) 0.0285(19) 0.0120(17) 0.0046(14) -0.0015(14) 0.0033(14)
C20 0.031(2) 0.0203(18) 0.0211(19) 0.0057(15) 0.0081(16) 0.0050(15)
C33 0.0198(18) 0.0314(19) 0.0141(17) 0.0054(15) 0.0029(14) 0.0105(15)
C22 0.023(2) 0.032(2) 0.0214(19) 0.0041(16) 0.0017(16) 0.0059(16)
C25 0.025(2) 0.034(2) 0.022(2) 0.0017(17) 0.0037(16) 0.0040(16)
C23 0.023(2) 0.038(2) 0.023(2) 0.0058(17) 0.0057(16) 0.0072(17)
C36 0.0192(18) 0.032(2) 0.0171(18) 0.0048(15) 0.0033(15) 0.0062(15)
C7 0.046(3) 0.021(2) 0.044(3) 0.0048(19) -0.002(2) -0.0020(19)
C13 0.031(2) 0.047(2) 0.027(2) 0.0141(19) 0.0029(18) 0.0184(19)
C30 0.023(2) 0.037(2) 0.0121(18) 0.0002(15) 0.0039(15) 0.0025(16)
C10 0.040(2) 0.0268(19) 0.0206(19) 0.0093(15) 0.0077(17) 0.0167(17)
C16 0.032(2) 0.035(2) 0.024(2) 0.0133(17) 0.0034(17) 0.0139(17)
C17 0.033(2) 0.045(2) 0.0158(19) 0.0056(17) 0.0032(17) 0.0183(19)
C9 0.038(2) 0.036(2) 0.025(2) 0.0101(18) -0.0014(18) 0.0158(19)
C34 0.0207(19) 0.042(2) 0.0117(18) 0.0044(16) 0.0003(15) 0.0079(16)
C8 0.028(2) 0.027(2) 0.050(3) 0.010(2) -0.009(2) 0.0040(17)
C12 0.033(2) 0.038(2) 0.029(2) 0.0136(18) 0.0081(18) 0.0166(18)
C15 0.030(2) 0.040(2) 0.024(2) 0.0113(17) 0.0048(17) 0.0157(18)
O38 0.0261(16) 0.086(3) 0.0101(13) 0.0049(14) 0.0023(11) 0.0213(16)
O28 0.0261(16) 0.059(2) 0.0166(14) 0.0004(13) 0.0042(12) 0.0143(14)
C27 0.025(2) 0.044(2) 0.0140(18) 0.0061(17) 0.0041(15) 0.0128(18)
O39 0.0255(17) 0.112(3) 0.0119(14) 0.0031(17) -0.0031(12) 0.0278(19)
C37 0.019(2) 0.073(3) 0.014(2) 0.006(2) 0.0035(16) 0.015(2)
O29 0.0268(15) 0.0532(18) 0.0122(13) 0.0002(12) -0.0032(11) 0.0133(13)
O19 0.0268(16) 0.060(2) 0.0184(14) 0.0094(14) 0.0000(12) 0.0152(14)
S48A 0.0273(9) 0.0393(9) 0.0220(8) 0.0073(7) 0.0038(7) 0.0136(7)
O49A 0.043(3) 0.064(4) 0.022(3) -0.012(3) -0.001(2) 0.016(3)
F54A 0.130(7) 0.095(5) 0.063(4) 0.057(4) 0.026(5) 0.025(5)
F53A 0.136(8) 0.077(5) 0.127(8) 0.041(5) 0.026(6) 0.071(6)
F55A 0.111(7) 0.064(5) 0.128(8) 0.040(5) 0.010(6) -0.006(5)
C52A 0.074(8) 0.051(6) 0.066(7) 0.021(5) -0.002(6) 0.011(5)
S40A 0.0300(13) 0.0655(18) 0.0290(13) 0.0242(12) 0.0122(10) 0.0234(12)
F45A 0.067(5) 0.061(5) 0.059(5) -0.017(4) 0.037(4) 0.008(4)
F47A 0.095(8) 0.122(9) 0.049(5) 0.049(6) 0.022(5) 0.035(7)
F46A 0.077(7) 0.152(11) 0.040(5) 0.009(6) -0.023(5) -0.021(7)
C44A 0.050(8) 0.105(12) 0.029(6) 0.033(7) -0.008(6) -0.024(8)
Br1B 0.0492(9) 0.0687(10) 0.0851(13) 0.0345(9) -0.0319(8) -0.0158(7)
O3WA 0.027(3) 0.046(3) 0.026(3) 0.008(2) 0.000(2) 0.002(2)
O42A 0.063(6) 0.038(4) 0.032(4) 0.007(3) 0.008(4) 0.012(4)
O41A 0.068(7) 0.168(12) 0.084(8) 0.080(8) 0.049(6) 0.086(8)
O51A 0.0379(19) 0.075(3) 0.0288(17) 0.0014(17) -0.0016(15) 0.0312(18)
O2WB 0.033(2) 0.112(4) 0.0314(19) 0.030(2) -0.0014(15) -0.005(2)
O4WB 0.034(4) 0.050(7) 0.069(8) 0.023(5) 0.005(4) -0.004(5)
O43A 0.039(6) 0.065(11) 0.048(6) 0.032(8) 0.011(4) 0.004(8)
O50A 0.033(2) 0.112(4) 0.0314(19) 0.030(2) -0.0014(15) -0.005(2)
O1WB 0.0379(19) 0.075(3) 0.0288(17) 0.0014(17) -0.0016(15) 0.0312(18)

loop_
_atom_type_symbol
_atom_type_description
_atom_type_scat_dispersion_real
_atom_type_scat_dispersion_imag
_atom_type_scat_source
C C 0.0181 0.0091 'International Tables Vol C Tables 4.2.6.8 and 6.1.1.4'
H H 0.0000 0.0000 'International Tables Vol C Tables 4.2.6.8 and 6.1.1.4'
Br Br -0.6763 1.2805 'International Tables Vol C Tables 4.2.6.8 and 6.1.1.4'
F F 0.0727 0.0534 'International Tables Vol C Tables 4.2.6.8 and 6.1.1.4'
N N 0.0311 0.0180 'International Tables Vol C Tables 4.2.6.8 and 6.1.1.4'
Nd Nd -3.1807 10.9079 'International Tables Vol C Tables 4.2.6.8 and 6.1.1.4'
O O 0.0492 0.0322 'International Tables Vol C Tables 4.2.6.8 and 6.1.1.4'
S S 0.3331 0.5567 'International Tables Vol C Tables 4.2.6.8 and 6.1.1.4'

loop_
_exptl_crystal_face_index_h
_exptl_crystal_face_index_k
_exptl_crystal_face_index_l
_exptl_crystal_face_perp_dist
-6 0 6 0.0183
6 0 -6 0.0183
-2 0 -10 0.0521
2 0 10 0.0521
1 -7 -2 0.0380
-1 7 2 0.0380
1 7 -1 0.0368
-4 0 10 0.0223
3 -7 6 0.0661

loop_
_geom_angle_atom_site_label_1
_geom_angle_atom_site_label_2
_geom_angle_atom_site_label_3
_geom_angle
_geom_angle_site_symmetry_1
_geom_angle_site_symmetry_3
O18 Nd1 O38 143.63(13) . 1_554
O18 Nd1 O51A 74.63(13) . .
O18 Nd1 O2WB 137.80(12) . .
O18 Nd1 O50A 137.80(12) . .
O18 Nd1 O1WB 74.63(13) . .
O38 Nd1 O51A 72.17(13) 1_554 .
O38 Nd1 O2WB 74.08(13) 1_554 .
O38 Nd1 O50A 74.08(13) 1_554 .
O38 Nd1 O1WB 72.17(13) 1_554 .
O28 Nd1 O18 75.32(12) 1_565 .
O28 Nd1 O38 141.04(13) 1_565 1_554
O28 Nd1 O51A 141.85(12) 1_565 .
O28 Nd1 O2WB 70.59(13) 1_565 .
O28 Nd1 O50A 70.59(13) 1_565 .
O28 Nd1 O1WB 141.85(12) 1_565 .
O39 Nd1 O18 77.38(13) 2_667 .
O39 Nd1 O38 106.27(11) 2_667 1_554
O39 Nd1 O28 77.79(12) 2_667 1_565
O39 Nd1 O29 144.12(15) 2_667 2_556
O39 Nd1 O19 143.09(15) 2_667 2_566
O39 Nd1 O51A 73.16(13) 2_667 .
O39 Nd1 O2WB 71.79(15) 2_667 .
O39 Nd1 O50A 71.79(15) 2_667 .
O39 Nd1 O1WB 73.16(13) 2_667 .
O29 Nd1 O18 77.44(11) 2_556 .
O29 Nd1 O38 80.43(11) 2_556 1_554
O29 Nd1 O28 119.36(10) 2_556 1_565
O29 Nd1 O19 72.71(12) 2_556 2_566
O29 Nd1 O51A 75.80(11) 2_556 .
O29 Nd1 O2WB 141.73(12) 2_556 .
O29 Nd1 O50A 141.73(12) 2_556 .
O29 Nd1 O1WB 75.80(11) 2_556 .
O19 Nd1 O18 122.68(11) 2_566 .
O19 Nd1 O38 76.38(11) 2_566 1_554
O19 Nd1 O28 78.49(11) 2_566 1_565
O19 Nd1 O51A 138.42(11) 2_566 .
O19 Nd1 O2WB 73.85(13) 2_566 .
O19 Nd1 O50A 73.85(13) 2_566 .
O19 Nd1 O1WB 138.42(11) 2_566 .
O51A Nd1 O50A 120.93(15) . .
O1WB Nd1 O2WB 120.93(15) . .
C17 O18 Nd1 136.6(3) . .
C26 N21 C20 119.2(3) . .
C26 N21 C22 121.3(3) . .
C22 N21 C20 119.1(3) . .
C1 C6 C5 119.1(3) . .
C1 C6 C7 120.8(4) . .
C5 C6 C7 120.0(4) . .
C6 C1 C2 120.7(4) . .
C6 C1 C10 120.4(4) . .
C2 C1 C10 118.9(4) . .
C6 C5 C4 121.4(4) . .
C6 C5 C30 119.3(4) . .
C4 C5 C30 119.3(4) . .
C32 N31 C36 121.0(3) . .
C32 N31 C30 121.3(3) . .
C36 N31 C30 117.8(3) . .
C5 C4 C9 119.2(4) . .
C3 C4 C5 118.4(3) . .
C3 C4 C9 122.4(4) . .
C4 C3 C20 121.0(3) . .
C2 C3 C4 120.8(3) . .
C2 C3 C20 118.2(4) . .
C16 N11 C10 119.4(4) . .
C12 N11 C10 119.2(4) . .
C12 N11 C16 121.2(4) . .
N21 C26 H26 119.7 . .
N21 C26 C25 120.7(4) . .
C25 C26 H26 119.7 . .
C1 C2 C3 119.6(4) . .
C1 C2 C8 119.5(4) . .
C3 C2 C8 120.9(4) . .
C13 C14 C17 119.5(4) . .
C13 C14 C15 119.7(4) . .
C15 C14 C17 120.7(4) . .
C36 C35 H35 120.1 . .
C36 C35 C34 119.8(4) . .
C34 C35 H35 120.1 . .
C25 C24 C27 120.2(4) . .
C23 C24 C25 119.8(4) . .
C23 C24 C27 119.9(4) . .
N31 C32 H32 119.8 . .
N31 C32 C33 120.4(3) . .
C33 C32 H32 119.8 . .
N21 C20 C3 112.1(3) . .
N21 C20 H20A 109.2 . .
N21 C20 H20B 109.2 . .
C3 C20 H20A 109.2 . .
C3 C20 H20B 109.2 . .
H20A C20 H20B 107.9 . .
C32 C33 H33 120.1 . .
C32 C33 C34 119.8(4) . .
C34 C33 H33 120.1 . .
N21 C22 H22 119.7 . .
N21 C22 C23 120.6(4) . .
C23 C22 H22 119.7 . .
C26 C25 C24 118.6(4) . .
C26 C25 H25 120.7 . .
C24 C25 H25 120.7 . .
C24 C23 H23 120.6 . .
C22 C23 C24 118.8(4) . .
C22 C23 H23 120.6 . .
N31 C36 C35 120.4(4) . .
N31 C36 H36 119.8 . .
C35 C36 H36 119.8 . .
C6 C7 H7A 109.5 . .
C6 C7 H7B 109.5 . .
C6 C7 H7C 109.5 . .
H7A C7 H7B 109.5 . .
H7A C7 H7C 109.5 . .
H7B C7 H7C 109.5 . .
C14 C13 H13 120.2 . .
C12 C13 C14 119.5(4) . .
C12 C13 H13 120.2 . .
C5 C30 H30A 108.9 . .
C5 C30 H30B 108.9 . .
N31 C30 C5 113.3(3) . .
N31 C30 H30A 108.9 . .
N31 C30 H30B 108.9 . .
H30A C30 H30B 107.7 . .
C1 C10 H10A 109.2 . .
C1 C10 H10B 109.2 . .
N11 C10 C1 112.2(3) . .
N11 C10 H10A 109.2 . .
N11 C10 H10B 109.2 . .
H10A C10 H10B 107.9 . .
N11 C16 H16 119.7 . .
N11 C16 C15 120.6(4) . .
C15 C16 H16 119.7 . .
O18 C17 C14 115.7(4) . .
O18 C17 O19 128.7(4) . .
O19 C17 C14 115.6(4) . .
C4 C9 H9A 109.5 . .
C4 C9 H9B 109.5 . .
C4 C9 H9C 109.5 . .
H9A C9 H9B 109.5 . .
H9A C9 H9C 109.5 . .
H9B C9 H9C 109.5 . .
C35 C34 C37 121.7(4) . .
C33 C34 C35 118.6(4) . .
C33 C34 C37 119.6(4) . .
C2 C8 H8A 109.5 . .
C2 C8 H8B 109.5 . .
C2 C8 H8C 109.5 . .
H8A C8 H8B 109.5 . .
H8A C8 H8C 109.5 . .
H8B C8 H8C 109.5 . .
N11 C12 C13 120.1(4) . .
N11 C12 H12 120.0 . .
C13 C12 H12 120.0 . .
C14 C15 H15 120.6 . .
C16 C15 C14 118.9(4) . .
C16 C15 H15 120.6 . .
C37 O38 Nd1 129.9(3) . 1_556
C27 O28 Nd1 113.5(3) . 1_545
O28 C27 C24 117.0(4) . .
O28 C27 O29 124.5(4) . .
O29 C27 C24 118.4(4) . .
C37 O39 Nd1 171.6(4) . 2_667
O38 C37 C34 116.6(4) . .
O39 C37 C34 117.4(4) . .
O39 C37 O38 126.0(4) . .
C27 O29 Nd1 177.4(3) . 2_556
C17 O19 Nd1 133.9(3) . 2_566
O49A S48A C52A 104.4(5) . .
O49A S48A O51A 114.2(3) . .
O49A S48A O50A 112.6(3) . 2_666
O51A S48A C52A 98.2(5) . .
O50A S48A C52A 98.8(5) 2_666 .
O50A S48A O51A 123.7(3) 2_666 .
F54A C52A S48A 112.1(8) . .
F54A C52A F53A 107.4(10) . .
F54A C52A F55A 109.4(12) . .
F53A C52A S48A 109.3(10) . .
F53A C52A F55A 108.9(11) . .
F55A C52A S48A 109.7(8) . .
O42A S40A C44A 103.4(6) . .
O41A S40A C44A 104.1(8) . .
O41A S40A O42A 118.0(8) . .
O41A S40A O43A 114.8(10) . .
O43A S40A C44A 101.1(10) . .
O43A S40A O42A 112.7(9) . .
F45A C44A S40A 113.5(10) . .
F45A C44A F47A 105.0(11) . .
F45A C44A F46A 110.3(17) . .
F47A C44A S40A 105.2(12) . .
F46A C44A S40A 113.3(10) . .
F46A C44A F47A 109.0(13) . .
H3WA O3WA H3WB 104.5 . .
S48A O51A Nd1 136.6(3) . .
Nd1 O2WB H2WA 115.2 . .
Nd1 O2WB H2WB 114.4 . .
H2WA O2WB H2WB 97.3 . .
H4WA O4WB H4WB 104.5 . .
S48A O50A Nd1 133.8(3) 2_666 .
Nd1 O1WB H1WA 109.1 . .
Nd1 O1WB H1WB 119.5 . .
H1WA O1WB H1WB 101.1 . .

loop_
_geom_bond_atom_site_label_1
_geom_bond_atom_site_label_2
_geom_bond_distance
_geom_bond_site_symmetry_2
Nd1 O18 2.447(3) .
Nd1 O38 2.453(3) 1_554
Nd1 O28 2.437(3) 1_565
Nd1 O39 2.374(3) 2_667
Nd1 O29 2.385(3) 2_556
Nd1 O19 2.402(3) 2_566
Nd1 O51A 2.503(4) .
Nd1 O2WB 2.528(4) .
Nd1 O50A 2.528(4) .
Nd1 O1WB 2.503(4) .
O18 C17 1.241(6) .
N21 C26 1.334(5) .
N21 C20 1.493(5) .
N21 C22 1.336(5) .
C6 C1 1.393(6) .
C6 C5 1.398(6) .
C6 C7 1.512(5) .
C1 C2 1.398(5) .
C1 C10 1.507(5) .
C5 C4 1.406(6) .
C5 C30 1.517(5) .
N31 C32 1.344(5) .
N31 C36 1.352(5) .
N31 C30 1.508(5) .
C4 C3 1.402(6) .
C4 C9 1.513(6) .
C3 C2 1.399(5) .
C3 C20 1.522(5) .
N11 C10 1.499(5) .
N11 C16 1.353(6) .
N11 C12 1.342(6) .
C26 H26 0.9500 .
C26 C25 1.380(6) .
C2 C8 1.503(6) .
C14 C13 1.384(7) .
C14 C17 1.533(6) .
C14 C15 1.385(6) .
C35 H35 0.9500 .
C35 C36 1.369(6) .
C35 C34 1.390(6) .
C24 C25 1.382(6) .
C24 C23 1.381(6) .
C24 C27 1.510(5) .
C32 H32 0.9500 .
C32 C33 1.375(5) .
C20 H20A 0.9900 .
C20 H20B 0.9900 .
C33 H33 0.9500 .
C33 C34 1.386(5) .
C22 H22 0.9500 .
C22 C23 1.377(6) .
C25 H25 0.9500 .
C23 H23 0.9500 .
C36 H36 0.9500 .
C7 H7A 0.9800 .
C7 H7B 0.9800 .
C7 H7C 0.9800 .
C13 H13 0.9500 .
C13 C12 1.382(6) .
C30 H30A 0.9900 .
C30 H30B 0.9900 .
C10 H10A 0.9900 .
C10 H10B 0.9900 .
C16 H16 0.9500 .
C16 C15 1.380(6) .
C17 O19 1.253(5) .
C9 H9A 0.9800 .
C9 H9B 0.9800 .
C9 H9C 0.9800 .
C34 C37 1.518(5) .
C8 H8A 0.9800 .
C8 H8B 0.9800 .
C8 H8C 0.9800 .
C12 H12 0.9500 .
C15 H15 0.9500 .
O38 C37 1.250(5) .
O28 C27 1.254(5) .
C27 O29 1.258(5) .
O39 C37 1.243(5) .
S48A O49A 1.420(6) .
S48A C52A 1.799(12) .
S48A O51A 1.465(4) .
S48A O50A 1.454(4) 2_666
F54A C52A 1.296(15) .
F53A C52A 1.351(16) .
F55A C52A 1.364(15) .
S40A C44A 1.873(14) .
S40A O42A 1.453(10) .
S40A O41A 1.403(10) .
S40A O43A 1.428(14) .
F45A C44A 1.26(2) .
F47A C44A 1.38(2) .
F46A C44A 1.265(17) .
O3WA H3WA 0.8708 .
O3WA H3WB 0.8705 .
O2WB H2WA 1.0477 .
O2WB H2WB 1.0407 .
O4WB H4WA 0.8706 .
O4WB H4WB 0.8702 .
O1WB H1WA 0.9347 .
O1WB H1WB 0.9414 .

loop_
_geom_torsion_atom_site_label_1
_geom_torsion_atom_site_label_2
_geom_torsion_atom_site_label_3
_geom_torsion_atom_site_label_4
_geom_torsion
_geom_torsion_site_symmetry_1
_geom_torsion_site_symmetry_4
Nd1 O18 C17 C14 -156.1(3) . .
Nd1 O18 C17 O19 21.8(8) . .
Nd1 O38 C37 C34 167.7(3) 1_556 .
Nd1 O38 C37 O39 -11.1(9) 1_556 .
Nd1 O28 C27 C24 175.1(3) 1_545 .
Nd1 O28 C27 O29 -2.0(6) 1_545 .
O18 C17 O19 Nd1 -59.7(7) . 2_566
N21 C26 C25 C24 1.4(7) . .
N21 C22 C23 C24 -0.1(7) . .
C6 C1 C2 C3 1.8(6) . .
C6 C1 C2 C8 -177.1(4) . .
C6 C1 C10 N11 104.4(4) . .
C6 C5 C4 C3 1.3(5) . .
C6 C5 C4 C9 -179.7(4) . .
C6 C5 C30 N31 86.4(4) . .
C1 C6 C5 C4 0.3(6) . .
C1 C6 C5 C30 178.8(3) . .
C5 C6 C1 C2 -1.9(6) . .
C5 C6 C1 C10 178.1(3) . .
C5 C4 C3 C2 -1.4(5) . .
C5 C4 C3 C20 178.6(3) . .
N31 C32 C33 C34 -0.5(6) . .
C4 C5 C30 N31 -95.1(4) . .
C4 C3 C2 C1 -0.1(6) . .
C4 C3 C2 C8 178.8(4) . .
C4 C3 C20 N21 -102.8(4) . .
N11 C16 C15 C14 -0.7(7) . .
C26 N21 C20 C3 -126.2(4) . .
C26 N21 C22 C23 -2.9(6) . .
C2 C1 C10 N11 -75.6(5) . .
C2 C3 C20 N21 77.2(4) . .
C14 C13 C12 N11 -1.5(7) . .
C14 C17 O19 Nd1 118.2(4) . 2_566
C35 C34 C37 O38 -178.9(5) . .
C35 C34 C37 O39 0.0(8) . .
C32 N31 C36 C35 2.1(6) . .
C32 N31 C30 C5 -15.6(5) . .
C32 C33 C34 C35 1.6(6) . .
C32 C33 C34 C37 -175.6(4) . .
C20 N21 C26 C25 -170.4(4) . .
C20 N21 C22 C23 169.8(4) . .
C20 C3 C2 C1 179.9(3) . .
C20 C3 C2 C8 -1.2(6) . .
C33 C34 C37 O38 -1.7(7) . .
C33 C34 C37 O39 177.2(5) . .
C22 N21 C26 C25 2.3(6) . .
C22 N21 C20 C3 61.0(5) . .
C25 C24 C23 C22 3.8(6) . .
C25 C24 C27 O28 -175.3(4) . .
C25 C24 C27 O29 2.0(6) . .
C23 C24 C25 C26 -4.4(6) . .
C23 C24 C27 O28 1.2(6) . .
C23 C24 C27 O29 178.4(4) . .
C36 N31 C32 C33 -1.4(6) . .
C36 N31 C30 C5 166.1(3) . .
C36 C35 C34 C33 -1.0(7) . .
C36 C35 C34 C37 176.2(4) . .
C7 C6 C1 C2 177.1(4) . .
C7 C6 C1 C10 -2.9(6) . .
C7 C6 C5 C4 -178.7(4) . .
C7 C6 C5 C30 -0.2(6) . .
C13 C14 C17 O18 162.4(4) . .
C13 C14 C17 O19 -15.8(6) . .
C13 C14 C15 C16 -2.1(7) . .
C30 C5 C4 C3 -177.2(3) . .
C30 C5 C4 C9 1.8(5) . .
C30 N31 C32 C33 -179.7(4) . .
C30 N31 C36 C35 -179.6(4) . .
C10 C1 C2 C3 -178.2(3) . .
C10 C1 C2 C8 2.9(6) . .
C10 N11 C16 C15 -172.7(4) . .
C10 N11 C12 C13 173.8(4) . .
C16 N11 C10 C1 -42.8(5) . .
C16 N11 C12 C13 -1.4(6) . .
C17 C14 C13 C12 -172.5(4) . .
C17 C14 C15 C16 173.5(4) . .
C9 C4 C3 C2 179.6(4) . .
C9 C4 C3 C20 -0.4(6) . .
C34 C35 C36 N31 -0.9(7) . .
C12 N11 C10 C1 141.9(4) . .
C12 N11 C16 C15 2.5(6) . .
C15 C14 C13 C12 3.2(7) . .
C15 C14 C17 O18 -13.2(6) . .
C15 C14 C17 O19 168.6(4) . .
C27 C24 C25 C26 172.1(4) . .
C27 C24 C23 C22 -172.7(4) . .
O49A S48A C52A F54A 179.2(9) . .
O49A S48A C52A F53A 60.2(9) . .
O49A S48A C52A F55A -59.1(11) . .
O49A S48A O51A Nd1 -94.9(4) . .
C52A S48A O51A Nd1 155.2(5) . .
O42A S40A C44A F45A -53.5(13) . .
O42A S40A C44A F47A 60.8(11) . .
O42A S40A C44A F46A 179.7(14) . .
O41A S40A C44A F45A -177.3(13) . .
O41A S40A C44A F47A -63.0(12) . .
O41A S40A C44A F46A 55.9(17) . .
O51A S48A C52A F54A -63.1(10) . .
O51A S48A C52A F53A 177.9(8) . .
O51A S48A C52A F55A 58.6(10) . .
O43A S40A C44A F45A 63.3(14) . .
O43A S40A C44A F47A 177.6(12) . .
O43A S40A C44A F46A -63.5(18) . .
O50A S48A C52A F54A 63.0(10) 2_666 .
O50A S48A C52A F53A -56.0(9) 2_666 .
O50A S48A C52A F55A -175.3(9) 2_666 .
O50A S48A O51A Nd1 48.8(5) 2_666 .

loop_
_exptl_oxdiff_crystal_face_indexfrac_h
_exptl_oxdiff_crystal_face_indexfrac_k
_exptl_oxdiff_crystal_face_indexfrac_l
_exptl_oxdiff_crystal_face_x
_exptl_oxdiff_crystal_face_y
_exptl_oxdiff_crystal_face_z
-6.0000 -0.0000 6.0000 -1.0389 0.0273 0.1299
6.0000 0.0000 -6.0000 1.0389 -0.0273 -0.1299
-2.0000 -0.0000 -10.0000 -0.0650 0.8560 -0.4926
2.0000 0.0000 10.0000 0.0650 -0.8560 0.4926
1.0000 -7.0000 -2.0000 0.0209 -0.1149 -0.9781
-1.0000 7.0000 2.0000 -0.0209 0.1149 0.9781
1.0000 7.0000 -1.0000 0.3488 0.1763 0.8902
-4.0000 -0.0000 10.0000 -0.8332 -0.4053 0.3545
3.0000 -7.0000 6.0000 0.1328 -0.8297 -0.5749
